data_7030509
loop_
_publ_author_name
'Wawrzyniak, Piotr'
'Slawin, Alexandra M. Z.'
'Fuller, Amy L.'
'Woollins, J. Derek'
'Kilian, Petr'

_publ_section_title
;
 Phosphorus peri-bridged acenaphthenes: efficient syntheses,
 characterisation and quaternization reactions
;
_journal_coden_ASTM DTARAF
_journal_issue 38
_journal_name_full 'Dalton Transactions'
_journal_page_first 7883
_journal_page_last 7884
_journal_paper_doi 10.1039/b916166j
_journal_year 2009
_chemical_formula_moiety 'C31 H40 P, 3(C H Cl3), I '
_chemical_formula_sum 'C34 H43 Cl9 I P'
_chemical_formula_weight 928.67
_space_group_IT_number 2
_symmetry_cell_setting triclinic
_symmetry_Int_Tables_number 2
_symmetry_space_group_name_Hall '-P 1'
_symmetry_space_group_name_H-M 'P -1'
_cell_angle_alpha 74.273(20)
_cell_angle_beta 80.28(2)
_cell_angle_gamma 63.267(14)
_cell_formula_units_Z 2
_cell_length_a 11.2391(16)
_cell_length_b 11.8953(12)
_cell_length_c 18.116(3)
_cell_measurement_reflns_used 7671
_cell_measurement_temperature 125.1
_cell_measurement_theta_max 26.4
_cell_measurement_theta_min 2.0
_cell_volume 2079.0(6)
_computing_cell_refinement CrystalClear
_computing_data_collection CrystalClear
_computing_data_reduction CrystalStructure
_computing_publication_material 'CrystalStructure 3.8'
_computing_structure_refinement SHELXL
_computing_structure_solution SIR97
_diffrn_detector_area_resol_mean 14.63
_diffrn_measured_fraction_theta_full 0.986
_diffrn_measured_fraction_theta_max 0.986
_diffrn_measurement_device_type 'Rigaku Saturn'
_diffrn_measurement_method \w
_diffrn_radiation_type 'Mo K\a'
_diffrn_radiation_wavelength 0.71075
_diffrn_reflns_av_R_equivalents 0.077
_diffrn_reflns_limit_h_max 14
_diffrn_reflns_limit_h_min -14
_diffrn_reflns_limit_k_max 14
_diffrn_reflns_limit_k_min -14
_diffrn_reflns_limit_l_max 22
_diffrn_reflns_limit_l_min -20
_diffrn_reflns_number 23814
_diffrn_reflns_theta_full 25.00
_diffrn_reflns_theta_max 25.00
_exptl_absorpt_coefficient_mu 1.410
_exptl_absorpt_correction_T_max 0.881
_exptl_absorpt_correction_T_min 0.685
_exptl_absorpt_correction_type multi-scan
_exptl_absorpt_process_details 'Jacobson, R. (1998) Private communication'
_exptl_crystal_colour colorless
_exptl_crystal_density_diffrn 1.483
_exptl_crystal_density_method 'not measured'
_exptl_crystal_description prism
_exptl_crystal_F_000 936.00
_exptl_crystal_size_max 0.21
_exptl_crystal_size_mid 0.15
_exptl_crystal_size_min 0.09
_refine_diff_density_max 0.89
_refine_diff_density_min -1.00
_refine_ls_extinction_method none
_refine_ls_goodness_of_fit_ref 1.193
_refine_ls_hydrogen_treatment refall
_refine_ls_number_parameters 417
_refine_ls_number_reflns 7239
_refine_ls_R_factor_gt 0.0733
_refine_ls_shift/su_max 0.0030
_refine_ls_structure_factor_coef Fsqd
_refine_ls_weighting_details 'w = 1/[\s^2^(Fo^2^)+(0.1038P)^2^+4.1215P] where P=(Fo^2^+2Fc^2^)/3'
_refine_ls_weighting_scheme calc
_refine_ls_wR_factor_ref 0.2240
_reflns_number_gt 6455
_reflns_number_total 7239
_reflns_threshold_expression F^2^>2.0\s(F^2^)
_cod_duplicate_entry 7002332
_cod_data_source_file b916166j.txt
_cod_data_source_block 8
_cod_original_formula_sum 'C34 H43 Cl9 I P '
_cod_database_code 7030509

loop_
_symmetry_equiv_pos_site_id
_symmetry_equiv_pos_as_xyz
1 +X,+Y,+Z
2 -X,-Y,-Z

loop_
_atom_site_label
_atom_site_type_symbol
_atom_site_fract_x
_atom_site_fract_y
_atom_site_fract_z
_atom_site_U_iso_or_equiv
_atom_site_adp_type
_atom_site_occupancy
_atom_site_symmetry_multiplicity
_atom_site_calc_flag
_atom_site_refinement_flags
I(1) I 0.85020(5) 0.21699(4) 0.81703(3) 0.0387(2) Uani 1.00 1 d .
Cl(1) Cl 0.4134(2) 0.3738(2) 0.86440(14) 0.0649(6) Uani 1.00 1 d .
Cl(2) Cl 0.5088(4) 0.3520(3) 1.0067(2) 0.1094(13) Uani 1.00 1 d .
Cl(3) Cl 0.5014(5) 0.1357(3) 0.9769(2) 0.1203(15) Uani 1.00 1 d .
Cl(4) Cl -0.1572(2) 0.3603(2) 1.03241(13) 0.0612(6) Uani 1.00 1 d .
Cl(5) Cl 0.0518(2) 0.1002(2) 1.04669(11) 0.0472(4) Uani 1.00 1 d .
Cl(6) Cl 0.1086(2) 0.3180(2) 0.96824(12) 0.0537(5) Uani 1.00 1 d .
Cl(7) Cl 0.1336(4) 0.6249(4) 0.4451(2) 0.1108(13) Uani 1.00 1 d .
Cl(8) Cl 0.2983(2) 0.7573(2) 0.4187(2) 0.0892(10) Uani 1.00 1 d .
Cl(9) Cl 0.4072(4) 0.5065(3) 0.3878(3) 0.1251(15) Uani 1.00 1 d .
P(2) P 0.32055(17) -0.02146(16) 0.78370(9) 0.0260(3) Uani 1.00 1 d .
C(1) C 0.4856(7) -0.0228(6) 0.7859(3) 0.0320(15) Uani 1.00 1 d .
C(2) C 0.5729(6) 0.0233(6) 0.7963(3) 0.0309(14) Uani 1.00 1 d .
C(3) C 0.7105(7) -0.0596(7) 0.8049(3) 0.0349(15) Uani 1.00 1 d .
C(4) C 0.7606(6) -0.1924(6) 0.8065(3) 0.0306(14) Uani 1.00 1 d .
C(5) C 0.7117(7) -0.3690(6) 0.8093(3) 0.0336(15) Uani 1.00 1 d .
C(6) C 0.6145(7) -0.4097(6) 0.8080(3) 0.0329(15) Uani 1.00 1 d .
C(7) C 0.4764(7) -0.3218(6) 0.7978(4) 0.0328(15) Uani 1.00 1 d .
C(8) C 0.4397(6) -0.1915(6) 0.7866(3) 0.0278(14) Uani 1.00 1 d .
C(9) C 0.5370(6) -0.1520(6) 0.7876(3) 0.0283(14) Uani 1.00 1 d .
C(10) C 0.6675(6) -0.2351(6) 0.7991(3) 0.0287(14) Uani 1.00 1 d .
C(11) C 0.8934(7) -0.3120(7) 0.8179(4) 0.0383(16) Uani 1.00 1 d .
C(12) C 0.8572(7) -0.4281(7) 0.8253(4) 0.0401(17) Uani 1.00 1 d .
C(13) C 0.2436(6) 0.0643(6) 0.6929(3) 0.0260(13) Uani 1.00 1 d .
C(14) C 0.2534(6) 0.1812(6) 0.6527(3) 0.0267(13) Uani 1.00 1 d .
C(15) C 0.2619(6) 0.2085(6) 0.5730(3) 0.0284(14) Uani 1.00 1 d .
C(16) C 0.2577(6) 0.1291(6) 0.5299(3) 0.0264(13) Uani 1.00 1 d .
C(17) C 0.2255(6) 0.0279(6) 0.5702(3) 0.0296(14) Uani 1.00 1 d .
C(18) C 0.2145(6) -0.0051(6) 0.6502(3) 0.0268(13) Uani 1.00 1 d .
C(19) C 0.2407(6) 0.2890(6) 0.6895(3) 0.0289(14) Uani 1.00 1 d .
C(20) C 0.2177(7) 0.2655(6) 0.7761(3) 0.0309(14) Uani 1.00 1 d .
C(21) C 0.1157(8) 0.4088(7) 0.6583(4) 0.0437(18) Uani 1.00 1 d .
C(22) C 0.3588(8) 0.3221(8) 0.6646(4) 0.0439(18) Uani 1.00 1 d .
C(23) C 0.2798(6) 0.1602(6) 0.4424(3) 0.0303(14) Uani 1.00 1 d .
C(24) C 0.4033(8) 0.1874(8) 0.4198(4) 0.0436(18) Uani 1.00 1 d .
C(25) C 0.1575(9) 0.2812(8) 0.4084(4) 0.055(2) Uani 1.00 1 d .
C(26) C 0.3003(8) 0.0469(7) 0.4094(3) 0.0390(17) Uani 1.00 1 d .
C(27) C 0.1593(6) -0.1076(6) 0.6823(4) 0.0311(14) Uani 1.00 1 d .
C(28) C 0.1330(7) -0.1339(6) 0.7707(3) 0.0316(15) Uani 1.00 1 d .
C(29) C 0.0197(7) -0.0503(8) 0.6491(4) 0.0415(18) Uani 1.00 1 d .
C(30) C 0.2487(8) -0.2353(7) 0.6582(4) 0.0395(17) Uani 1.00 1 d .
C(31) C 0.2242(7) -0.0051(6) 0.8738(3) 0.0319(15) Uani 1.00 1 d .
C(32) C -0.0123(7) 0.2569(7) 0.9881(4) 0.0375(16) Uani 1.00 1 d .
C(33) C 0.5255(8) 0.2753(8) 0.9360(4) 0.0451(19) Uani 1.00 1 d .
C(34) C 0.2647(9) 0.6505(8) 0.3875(5) 0.050(2) Uani 1.00 1 d .
H(2) H 0.5406 0.1116 0.7976 0.037 Uiso 1.00 1 c R
H(3) H 0.7698 -0.0252 0.8096 0.042 Uiso 1.00 1 c R
H(6) H 0.6401 -0.4993 0.8140 0.040 Uiso 1.00 1 c R
H(7) H 0.4117 -0.3530 0.7987 0.039 Uiso 1.00 1 c R
H(11a) H 0.9335 -0.3210 0.8650 0.046 Uiso 1.00 1 c R
H(11b) H 0.9569 -0.3074 0.7734 0.046 Uiso 1.00 1 c R
H(12a) H 0.9123 -0.4808 0.7878 0.048 Uiso 1.00 1 c R
H(12b) H 0.8728 -0.4839 0.8776 0.048 Uiso 1.00 1 c R
H(15) H 0.2710 0.2850 0.5464 0.034 Uiso 1.00 1 c R
H(17) H 0.2103 -0.0207 0.5420 0.035 Uiso 1.00 1 c R
H(20a) H 0.2998 0.1987 0.8000 0.037 Uiso 1.00 1 c R
H(20b) H 0.1460 0.2371 0.7917 0.037 Uiso 1.00 1 c R
H(20c) H 0.1924 0.3457 0.7926 0.037 Uiso 1.00 1 c R
H(21a) H 0.1202 0.4248 0.6022 0.052 Uiso 1.00 1 c R
H(21b) H 0.1109 0.4837 0.6737 0.052 Uiso 1.00 1 c R
H(21c) H 0.0362 0.3944 0.6793 0.052 Uiso 1.00 1 c R
H(22a) H 0.3517 0.3866 0.6912 0.053 Uiso 1.00 1 c R
H(22b) H 0.3596 0.3569 0.6090 0.053 Uiso 1.00 1 c R
H(22c) H 0.4416 0.2440 0.6775 0.053 Uiso 1.00 1 c R
H(24a) H 0.4115 0.2150 0.3638 0.052 Uiso 1.00 1 c R
H(24b) H 0.4829 0.1088 0.4375 0.052 Uiso 1.00 1 c R
H(24c) H 0.3946 0.2559 0.4435 0.052 Uiso 1.00 1 c R
H(25a) H 0.0779 0.2644 0.4219 0.066 Uiso 1.00 1 c R
H(25b) H 0.1712 0.3025 0.3524 0.066 Uiso 1.00 1 c R
H(25c) H 0.1455 0.3536 0.4294 0.066 Uiso 1.00 1 c R
H(26a) H 0.3263 0.0636 0.3545 0.047 Uiso 1.00 1 c R
H(26b) H 0.2170 0.0368 0.4163 0.047 Uiso 1.00 1 c R
H(26c) H 0.3707 -0.0323 0.4361 0.047 Uiso 1.00 1 c R
H(28a) H 0.2183 -0.1790 0.7955 0.038 Uiso 1.00 1 c R
H(28b) H 0.0837 -0.1874 0.7860 0.038 Uiso 1.00 1 c R
H(28c) H 0.0804 -0.0517 0.7864 0.038 Uiso 1.00 1 c R
H(29a) H -0.0213 -0.1105 0.6697 0.050 Uiso 1.00 1 c R
H(29b) H 0.0298 -0.0365 0.5930 0.050 Uiso 1.00 1 c R
H(29c) H -0.0371 0.0322 0.6636 0.050 Uiso 1.00 1 c R
H(30a) H 0.2471 -0.2225 0.6025 0.047 Uiso 1.00 1 c R
H(30b) H 0.2160 -0.3004 0.6846 0.047 Uiso 1.00 1 c R
H(30c) H 0.3404 -0.2646 0.6719 0.047 Uiso 1.00 1 c R
H(31a) H 0.2362 -0.0907 0.9047 0.038 Uiso 1.00 1 c R
H(31b) H 0.1296 0.0479 0.8639 0.038 Uiso 1.00 1 c R
H(31c) H 0.2545 0.0364 0.9018 0.038 Uiso 1.00 1 c R
H(32) H -0.0360 0.2525 0.9385 0.045 Uiso 1.00 1 c R
H(33) H 0.6183 0.2498 0.9122 0.054 Uiso 1.00 1 c R
H(34) H 0.2360 0.6898 0.3336 0.060 Uiso 1.00 1 c R

loop_
_atom_site_aniso_label
_atom_site_aniso_U_11
_atom_site_aniso_U_22
_atom_site_aniso_U_33
_atom_site_aniso_U_12
_atom_site_aniso_U_13
_atom_site_aniso_U_23
I(1) 0.0338(3) 0.0323(3) 0.0456(3) -0.0089(2) -0.0022(2) -0.0109(2)
Cl(1) 0.0750(16) 0.0643(14) 0.0639(14) -0.0395(13) -0.0266(12) 0.0040(11)
Cl(2) 0.162(3) 0.079(2) 0.092(2) -0.028(2) -0.050(2) -0.0413(17)
Cl(3) 0.193(4) 0.077(2) 0.121(2) -0.091(2) -0.063(2) 0.0248(19)
Cl(4) 0.0422(12) 0.0618(14) 0.0551(12) -0.0087(10) 0.0054(9) -0.0038(10)
Cl(5) 0.0535(12) 0.0471(11) 0.0399(10) -0.0229(9) 0.0046(8) -0.0097(8)
Cl(6) 0.0564(13) 0.0684(14) 0.0433(11) -0.0384(11) -0.0004(9) -0.0031(9)
Cl(7) 0.114(2) 0.165(3) 0.105(2) -0.114(2) 0.032(2) -0.036(2)
Cl(8) 0.0601(16) 0.0738(18) 0.160(3) -0.0360(14) 0.0134(17) -0.0647(19)
Cl(9) 0.116(3) 0.0506(17) 0.199(4) -0.0240(18) 0.011(2) -0.044(2)
P(2) 0.0250(8) 0.0255(8) 0.0270(8) -0.0104(7) 0.0009(6) -0.0071(6)
C(1) 0.036(3) 0.031(3) 0.028(3) -0.014(3) 0.003(2) -0.007(2)
C(2) 0.029(3) 0.033(3) 0.036(3) -0.015(3) -0.002(2) -0.011(2)
C(3) 0.035(4) 0.038(3) 0.031(3) -0.015(3) -0.006(3) -0.005(2)
C(4) 0.028(3) 0.033(3) 0.022(3) -0.009(3) -0.006(2) 0.001(2)
C(5) 0.030(3) 0.030(3) 0.027(3) -0.006(3) 0.000(2) 0.001(2)
C(6) 0.032(3) 0.024(3) 0.035(3) -0.006(2) -0.000(2) -0.006(2)
C(7) 0.027(3) 0.035(3) 0.041(3) -0.016(3) 0.005(3) -0.014(3)
C(8) 0.028(3) 0.032(3) 0.027(3) -0.013(2) -0.005(2) -0.008(2)
C(9) 0.024(3) 0.029(3) 0.033(3) -0.012(2) 0.001(2) -0.009(2)
C(10) 0.026(3) 0.032(3) 0.024(3) -0.011(2) 0.002(2) -0.003(2)
C(11) 0.035(4) 0.043(4) 0.034(3) -0.015(3) -0.005(3) -0.006(3)
C(12) 0.028(3) 0.040(4) 0.042(4) -0.007(3) -0.003(3) -0.005(3)
C(13) 0.024(3) 0.030(3) 0.026(3) -0.012(2) 0.000(2) -0.011(2)
C(14) 0.022(3) 0.034(3) 0.026(3) -0.012(2) 0.005(2) -0.014(2)
C(15) 0.026(3) 0.024(3) 0.033(3) -0.013(2) 0.003(2) -0.001(2)
C(16) 0.018(3) 0.026(3) 0.028(3) -0.001(2) -0.002(2) -0.008(2)
C(17) 0.027(3) 0.028(3) 0.038(3) -0.012(2) -0.001(2) -0.015(2)
C(18) 0.019(3) 0.026(3) 0.032(3) -0.008(2) 0.004(2) -0.007(2)
C(19) 0.030(3) 0.026(3) 0.031(3) -0.012(2) -0.002(2) -0.006(2)
C(20) 0.030(3) 0.032(3) 0.035(3) -0.014(3) -0.001(2) -0.012(2)
C(21) 0.055(5) 0.030(3) 0.043(4) -0.016(3) -0.005(3) -0.006(3)
C(22) 0.052(4) 0.049(4) 0.043(4) -0.034(4) 0.008(3) -0.015(3)
C(23) 0.025(3) 0.034(3) 0.031(3) -0.014(3) 0.002(2) -0.006(2)
C(24) 0.053(5) 0.057(5) 0.033(3) -0.038(4) 0.009(3) -0.010(3)
C(25) 0.052(5) 0.050(5) 0.039(4) -0.003(4) -0.003(3) -0.008(3)
C(26) 0.050(4) 0.042(4) 0.026(3) -0.024(3) 0.003(3) -0.006(3)
C(27) 0.026(3) 0.035(3) 0.037(3) -0.019(3) 0.002(2) -0.005(2)
C(28) 0.027(3) 0.033(3) 0.036(3) -0.019(3) 0.004(2) -0.000(2)
C(29) 0.038(4) 0.056(4) 0.041(4) -0.032(3) -0.008(3) -0.003(3)
C(30) 0.053(4) 0.031(3) 0.038(3) -0.022(3) 0.003(3) -0.009(3)
C(31) 0.031(3) 0.035(3) 0.022(3) -0.007(3) -0.005(2) -0.005(2)
C(32) 0.028(3) 0.045(4) 0.033(3) -0.012(3) -0.004(3) -0.005(3)
C(33) 0.045(4) 0.063(5) 0.036(4) -0.031(4) 0.011(3) -0.017(3)
C(34) 0.060(5) 0.048(4) 0.053(4) -0.034(4) -0.007(4) -0.007(3)

loop_
_atom_type_symbol
_atom_type_description
_atom_type_scat_dispersion_real
_atom_type_scat_dispersion_imag
_atom_type_scat_source
C C 0.003 0.002
;
International Tables for Crystallography
(1992, Vol. C, Tables 4.2.6.8 and 6.1.1.4)
;
H H 0.000 0.000
;
International Tables for Crystallography
(1992, Vol. C, Table 6.1.1.4)
;
I I -0.474 1.812
;
International Tables for Crystallography
(1992, Vol. C, Tables 4.2.6.8 and 6.1.1.4)
;
P P 0.102 0.094
;
International Tables for Crystallography
(1992, Vol. C, Tables 4.2.6.8 and 6.1.1.4)
;
Cl Cl 0.148 0.159
;
International Tables for Crystallography
(1992, Vol. C, Tables 4.2.6.8 and 6.1.1.4)
;

loop_
_geom_angle_atom_site_label_1
_geom_angle_atom_site_label_2
_geom_angle_atom_site_label_3
_geom_angle
_geom_angle_publ_flag
C(1) P(2) C(8) 76.1(3) yes
C(1) P(2) C(13) 113.4(3) yes
C(1) P(2) C(31) 112.4(3) yes
C(8) P(2) C(13) 114.2(3) yes
C(8) P(2) C(31) 110.9(2) yes
C(13) P(2) C(31) 121.3(2) yes
P(2) C(1) C(2) 156.2(5) yes
P(2) C(1) C(9) 85.6(5) yes
C(2) C(1) C(9) 117.0(6) yes
C(1) C(2) C(3) 120.7(7) yes
C(2) C(3) C(4) 121.0(8) yes
C(3) C(4) C(10) 116.0(6) yes
C(3) C(4) C(11) 138.0(8) yes
C(10) C(4) C(11) 106.0(6) yes
C(6) C(5) C(10) 115.8(6) yes
C(6) C(5) C(12) 138.3(6) yes
C(10) C(5) C(12) 105.7(7) yes
C(5) C(6) C(7) 122.7(7) yes
C(6) C(7) C(8) 118.8(8) yes
P(2) C(8) C(7) 154.9(6) yes
P(2) C(8) C(9) 85.8(4) yes
C(7) C(8) C(9) 118.1(5) yes
C(1) C(9) C(8) 112.5(6) yes
C(1) C(9) C(10) 123.6(8) yes
C(8) C(9) C(10) 123.4(7) yes
C(4) C(10) C(5) 117.1(6) yes
C(4) C(10) C(9) 121.6(7) yes
C(5) C(10) C(9) 121.2(8) yes
C(4) C(11) C(12) 104.7(7) yes
C(5) C(12) C(11) 106.2(5) yes
P(2) C(13) C(14) 119.8(6) yes
P(2) C(13) C(18) 118.6(4) yes
C(14) C(13) C(18) 118.2(5) yes
C(13) C(14) C(15) 118.4(7) yes
C(13) C(14) C(19) 125.7(5) yes
C(15) C(14) C(19) 115.6(6) yes
C(14) C(15) C(16) 123.4(6) yes
C(15) C(16) C(17) 116.6(6) yes
C(15) C(16) C(23) 120.0(6) yes
C(17) C(16) C(23) 123.3(7) yes
C(16) C(17) C(18) 122.8(8) yes
C(13) C(18) C(17) 118.6(7) yes
C(13) C(18) C(27) 127.3(5) yes
C(17) C(18) C(27) 113.8(7) yes
C(14) C(19) C(20) 116.0(6) yes
C(14) C(19) C(21) 106.4(6) yes
C(14) C(19) C(22) 110.8(5) yes
C(20) C(19) C(21) 105.2(5) yes
C(20) C(19) C(22) 110.4(7) yes
C(21) C(19) C(22) 107.5(6) yes
C(16) C(23) C(24) 110.4(6) yes
C(16) C(23) C(25) 108.9(5) yes
C(16) C(23) C(26) 110.6(6) yes
C(24) C(23) C(25) 108.7(6) yes
C(24) C(23) C(26) 108.4(6) yes
C(25) C(23) C(26) 109.8(7) yes
C(18) C(27) C(28) 113.9(7) yes
C(18) C(27) C(29) 106.4(5) yes
C(18) C(27) C(30) 112.3(5) yes
C(28) C(27) C(29) 105.1(5) yes
C(28) C(27) C(30) 109.5(5) yes
C(29) C(27) C(30) 109.3(7) yes
Cl(4) C(32) Cl(5) 110.7(4) yes
Cl(4) C(32) Cl(6) 110.2(5) yes
Cl(5) C(32) Cl(6) 110.3(4) yes
Cl(1) C(33) Cl(2) 112.1(4) yes
Cl(1) C(33) Cl(3) 110.1(6) yes
Cl(2) C(33) Cl(3) 108.8(4) yes
Cl(7) C(34) Cl(8) 109.5(5) yes
Cl(7) C(34) Cl(9) 111.6(5) yes
Cl(8) C(34) Cl(9) 110.5(6) yes
C(1) C(2) H(2) 119.6 no
C(3) C(2) H(2) 119.6 no
C(2) C(3) H(3) 119.5 no
C(4) C(3) H(3) 119.5 no
C(5) C(6) H(6) 118.7 no
C(7) C(6) H(6) 118.7 no
C(6) C(7) H(7) 120.6 no
C(8) C(7) H(7) 120.6 no
C(4) C(11) H(11a) 110.8 no
C(4) C(11) H(11b) 110.8 no
C(12) C(11) H(11a) 110.8 no
C(12) C(11) H(11b) 110.8 no
H(11a) C(11) H(11b) 108.9 no
C(5) C(12) H(12a) 110.5 no
C(5) C(12) H(12b) 110.5 no
C(11) C(12) H(12a) 110.5 no
C(11) C(12) H(12b) 110.5 no
H(12a) C(12) H(12b) 108.7 no
C(14) C(15) H(15) 118.3 no
C(16) C(15) H(15) 118.3 no
C(16) C(17) H(17) 118.6 no
C(18) C(17) H(17) 118.6 no
C(19) C(20) H(20a) 109.5 no
C(19) C(20) H(20b) 109.5 no
C(19) C(20) H(20c) 109.5 no
H(20a) C(20) H(20b) 109.5 no
H(20a) C(20) H(20c) 109.5 no
H(20b) C(20) H(20c) 109.5 no
C(19) C(21) H(21a) 109.5 no
C(19) C(21) H(21b) 109.5 no
C(19) C(21) H(21c) 109.5 no
H(21a) C(21) H(21b) 109.5 no
H(21a) C(21) H(21c) 109.5 no
H(21b) C(21) H(21c) 109.5 no
C(19) C(22) H(22a) 109.5 no
C(19) C(22) H(22b) 109.5 no
C(19) C(22) H(22c) 109.5 no
H(22a) C(22) H(22b) 109.5 no
H(22a) C(22) H(22c) 109.5 no
H(22b) C(22) H(22c) 109.5 no
C(23) C(24) H(24a) 109.5 no
C(23) C(24) H(24b) 109.5 no
C(23) C(24) H(24c) 109.5 no
H(24a) C(24) H(24b) 109.5 no
H(24a) C(24) H(24c) 109.5 no
H(24b) C(24) H(24c) 109.5 no
C(23) C(25) H(25a) 109.5 no
C(23) C(25) H(25b) 109.5 no
C(23) C(25) H(25c) 109.5 no
H(25a) C(25) H(25b) 109.5 no
H(25a) C(25) H(25c) 109.5 no
H(25b) C(25) H(25c) 109.5 no
C(23) C(26) H(26a) 109.5 no
C(23) C(26) H(26b) 109.5 no
C(23) C(26) H(26c) 109.5 no
H(26a) C(26) H(26b) 109.5 no
H(26a) C(26) H(26c) 109.5 no
H(26b) C(26) H(26c) 109.5 no
C(27) C(28) H(28a) 109.5 no
C(27) C(28) H(28b) 109.5 no
C(27) C(28) H(28c) 109.5 no
H(28a) C(28) H(28b) 109.5 no
H(28a) C(28) H(28c) 109.5 no
H(28b) C(28) H(28c) 109.5 no
C(27) C(29) H(29a) 109.5 no
C(27) C(29) H(29b) 109.5 no
C(27) C(29) H(29c) 109.5 no
H(29a) C(29) H(29b) 109.5 no
H(29a) C(29) H(29c) 109.5 no
H(29b) C(29) H(29c) 109.5 no
C(27) C(30) H(30a) 109.5 no
C(27) C(30) H(30b) 109.5 no
C(27) C(30) H(30c) 109.5 no
H(30a) C(30) H(30b) 109.5 no
H(30a) C(30) H(30c) 109.5 no
H(30b) C(30) H(30c) 109.5 no
P(2) C(31) H(31a) 109.5 no
P(2) C(31) H(31b) 109.5 no
P(2) C(31) H(31c) 109.5 no
H(31a) C(31) H(31b) 109.5 no
H(31a) C(31) H(31c) 109.5 no
H(31b) C(31) H(31c) 109.5 no
Cl(4) C(32) H(32) 108.5 no
Cl(5) C(32) H(32) 108.5 no
Cl(6) C(32) H(32) 108.5 no
Cl(1) C(33) H(33) 108.6 no
Cl(2) C(33) H(33) 108.6 no
Cl(3) C(33) H(33) 108.6 no
Cl(7) C(34) H(34) 108.4 no
Cl(8) C(34) H(34) 108.4 no
Cl(9) C(34) H(34) 108.4 no

loop_
_geom_bond_atom_site_label_1
_geom_bond_atom_site_label_2
_geom_bond_distance
_geom_bond_publ_flag
Cl(1) C(33) 1.744(7) yes
Cl(2) C(33) 1.704(10) yes
Cl(3) C(33) 1.747(11) yes
Cl(4) C(32) 1.761(7) yes
Cl(5) C(32) 1.760(7) yes
Cl(6) C(32) 1.756(10) yes
Cl(7) C(34) 1.751(11) yes
Cl(8) C(34) 1.722(12) yes
Cl(9) C(34) 1.740(8) yes
P(2) C(1) 1.855(9) yes
P(2) C(8) 1.848(6) yes
P(2) C(13) 1.809(6) yes
P(2) C(31) 1.806(6) yes
C(1) C(2) 1.378(13) yes
C(1) C(9) 1.371(10) yes
C(2) C(3) 1.420(9) yes
C(3) C(4) 1.412(11) yes
C(4) C(10) 1.391(13) yes
C(4) C(11) 1.526(8) yes
C(5) C(6) 1.386(13) yes
C(5) C(10) 1.406(10) yes
C(5) C(12) 1.505(10) yes
C(6) C(7) 1.438(9) yes
C(7) C(8) 1.377(10) yes
C(8) C(9) 1.375(12) yes
C(9) C(10) 1.364(8) yes
C(11) C(12) 1.574(14) yes
C(13) C(14) 1.428(10) yes
C(13) C(18) 1.435(12) yes
C(14) C(15) 1.388(9) yes
C(14) C(19) 1.541(12) yes
C(15) C(16) 1.399(12) yes
C(16) C(17) 1.392(10) yes
C(16) C(23) 1.530(8) yes
C(17) C(18) 1.395(9) yes
C(18) C(27) 1.544(11) yes
C(19) C(20) 1.515(9) yes
C(19) C(21) 1.534(8) yes
C(19) C(22) 1.514(13) yes
C(23) C(24) 1.529(13) yes
C(23) C(25) 1.538(9) yes
C(23) C(26) 1.530(13) yes
C(27) C(28) 1.549(9) yes
C(27) C(29) 1.556(11) yes
C(27) C(30) 1.532(10) yes
C(2) H(2) 0.950 no
C(3) H(3) 0.950 no
C(6) H(6) 0.950 no
C(7) H(7) 0.950 no
C(11) H(11a) 0.990 no
C(11) H(11b) 0.990 no
C(12) H(12a) 0.990 no
C(12) H(12b) 0.990 no
C(15) H(15) 0.950 no
C(17) H(17) 0.950 no
C(20) H(20a) 0.980 no
C(20) H(20b) 0.980 no
C(20) H(20c) 0.980 no
C(21) H(21a) 0.980 no
C(21) H(21b) 0.980 no
C(21) H(21c) 0.980 no
C(22) H(22a) 0.980 no
C(22) H(22b) 0.980 no
C(22) H(22c) 0.980 no
C(24) H(24a) 0.980 no
C(24) H(24b) 0.980 no
C(24) H(24c) 0.980 no
C(25) H(25a) 0.980 no
C(25) H(25b) 0.980 no
C(25) H(25c) 0.980 no
C(26) H(26a) 0.980 no
C(26) H(26b) 0.980 no
C(26) H(26c) 0.980 no
C(28) H(28a) 0.980 no
C(28) H(28b) 0.980 no
C(28) H(28c) 0.980 no
C(29) H(29a) 0.980 no
C(29) H(29b) 0.980 no
C(29) H(29c) 0.980 no
C(30) H(30a) 0.980 no
C(30) H(30b) 0.980 no
C(30) H(30c) 0.980 no
C(31) H(31a) 0.980 no
C(31) H(31b) 0.980 no
C(31) H(31c) 0.980 no
C(32) H(32) 1.000 no
C(33) H(33) 1.000 no
C(34) H(34) 1.000 no

loop_
_geom_contact_atom_site_label_1
_geom_contact_atom_site_label_2
_geom_contact_distance
_geom_contact_site_symmetry_2
Cl(2) Cl(2) 3.381(6) 2_667
Cl(2) C(6) 3.535(7) 2_657
Cl(2) C(7) 3.488(8) 2_657
Cl(3) Cl(3) 3.121(6) 2_657
Cl(8) C(26) 3.413(10) 1_565
C(6) Cl(2) 3.535(7) 2_657
C(7) Cl(2) 3.488(8) 2_657
C(26) Cl(8) 3.413(10) 1_545
I(1) H(3) 3.424 .
I(1) H(6) 3.121 1_565
I(1) H(20b) 3.385 1_655
I(1) H(28c) 3.202 1_655
I(1) H(31b) 2.987 1_655
I(1) H(32) 2.933 1_655
I(1) H(33) 2.802 .
I(1) H(34) 2.811 2_666
Cl(1) H(2) 3.269 .
Cl(1) H(6) 3.396 1_565
Cl(1) H(7) 3.135 1_565
Cl(1) H(20a) 3.397 .
Cl(1) H(20c) 3.169 .
Cl(1) H(22a) 3.276 .
Cl(2) H(31a) 3.359 2_657
Cl(3) H(2) 3.275 .
Cl(3) H(31c) 3.331 2_657
Cl(4) H(11a) 3.169 2_657
Cl(4) H(12b) 2.972 1_465
Cl(4) H(28a) 3.437 2_557
Cl(4) H(28b) 3.385 2_557
Cl(4) H(31a) 3.552 2_557
Cl(5) H(3) 3.238 2_657
Cl(5) H(11a) 3.498 2_657
Cl(5) H(28b) 3.363 2_557
Cl(5) H(28c) 3.161 2_557
Cl(5) H(31a) 3.254 2_557
Cl(5) H(31b) 3.430 .
Cl(5) H(31b) 3.234 2_557
Cl(5) H(31c) 3.188 .
Cl(6) H(11a) 2.985 2_657
Cl(6) H(12b) 3.004 1_465
Cl(6) H(20b) 3.491 .
Cl(6) H(20c) 3.134 .
Cl(6) H(31c) 3.456 .
Cl(7) H(21a) 3.209 .
Cl(7) H(21a) 3.441 2_566
Cl(7) H(21c) 3.301 2_566
Cl(7) H(25a) 3.188 2_566
Cl(7) H(25c) 3.258 .
Cl(7) H(25c) 3.502 2_566
Cl(8) H(22b) 3.450 2_666
Cl(8) H(22c) 3.136 2_666
Cl(8) H(26b) 3.016 1_565
Cl(8) H(26c) 3.061 1_565
Cl(8) H(29c) 3.155 2_566
Cl(8) H(30a) 3.338 1_565
Cl(9) H(22a) 3.436 2_666
Cl(9) H(24a) 3.589 .
Cl(9) H(24c) 2.938 .
Cl(9) H(30c) 3.287 2_656
C(1) H(26a) 3.017 2_656
C(2) H(26a) 3.041 2_656
C(3) H(26a) 3.001 2_656
C(3) H(29a) 3.480 1_655
C(4) H(25b) 3.315 2_656
C(4) H(26a) 3.001 2_656
C(4) H(29a) 3.447 1_655
C(5) H(24a) 3.343 2_656
C(5) H(25b) 3.053 2_656
C(6) H(24a) 3.304 2_656
C(7) H(24a) 3.153 2_656
C(8) H(24a) 2.958 2_656
C(9) H(24a) 2.933 2_656
C(9) H(26a) 2.957 2_656
C(10) H(24a) 3.140 2_656
C(10) H(25b) 3.109 2_656
C(10) H(26a) 2.982 2_656
C(11) H(25b) 3.249 2_656
C(11) H(28b) 3.013 1_655
C(11) H(29a) 3.403 1_655
C(12) H(20c) 3.575 1_645
C(12) H(21c) 3.594 1_645
C(12) H(25b) 3.164 2_656
C(12) H(32) 3.548 1_645
C(16) H(24b) 3.018 2_656
C(17) H(24b) 2.929 2_656
C(18) H(24b) 3.328 2_656
C(20) H(12a) 3.423 1_465
C(21) H(12a) 3.100 1_465
C(21) H(25a) 3.515 2_566
C(21) H(25b) 3.481 2_566
C(21) H(25c) 3.287 2_566
C(23) H(24b) 3.548 2_656
C(24) H(24b) 3.586 2_656
C(24) H(26c) 3.476 2_656
C(24) H(30c) 3.441 2_656
C(25) H(21a) 3.469 2_566
C(25) H(21b) 3.288 2_566
C(25) H(21c) 3.527 2_566
C(26) H(24b) 3.535 2_656
C(26) H(29a) 3.354 2_556
C(28) H(11b) 3.430 1_455
C(29) H(11b) 3.549 1_455
C(29) H(26b) 3.014 2_556
C(31) H(32) 3.471 .
C(32) H(11a) 3.308 2_657
C(32) H(12b) 3.020 1_465
C(32) H(31b) 3.470 .
C(32) H(31c) 3.447 .
C(33) H(2) 3.508 .
C(33) H(6) 3.559 1_565
C(34) H(29c) 3.444 2_566
H(2) Cl(1) 3.269 .
H(2) Cl(3) 3.275 .
H(2) C(33) 3.508 .
H(2) H(33) 3.395 .
H(3) I(1) 3.424 .
H(3) Cl(5) 3.238 2_657
H(3) H(26a) 3.533 2_656
H(3) H(28b) 3.188 1_655
H(3) H(28c) 3.324 1_655
H(3) H(29a) 3.194 1_655
H(3) H(29c) 3.253 1_655
H(6) I(1) 3.121 1_545
H(6) Cl(1) 3.396 1_545
H(6) C(33) 3.559 1_545
H(6) H(33) 3.125 1_545
H(7) Cl(1) 3.135 1_545
H(11a) Cl(4) 3.169 2_657
H(11a) Cl(5) 3.498 2_657
H(11a) Cl(6) 2.985 2_657
H(11a) C(32) 3.308 2_657
H(11a) H(28b) 2.791 1_655
H(11b) C(28) 3.430 1_655
H(11b) C(29) 3.549 1_655
H(11b) H(21b) 3.154 1_645
H(11b) H(25a) 3.498 2_656
H(11b) H(25b) 2.870 2_656
H(11b) H(28b) 2.496 1_655
H(11b) H(29a) 2.655 1_655
H(11b) H(30b) 3.104 1_655
H(12a) C(20) 3.423 1_645
H(12a) C(21) 3.100 1_645
H(12a) H(20b) 3.189 1_645
H(12a) H(20c) 2.886 1_645
H(12a) H(21b) 2.739 1_645
H(12a) H(21c) 2.608 1_645
H(12a) H(25b) 2.815 2_656
H(12a) H(32) 3.470 1_645
H(12b) Cl(4) 2.972 1_645
H(12b) Cl(6) 3.004 1_645
H(12b) C(32) 3.020 1_645
H(12b) H(20c) 3.559 1_645
H(12b) H(32) 2.777 1_645
H(17) H(24b) 3.177 2_656
H(20a) Cl(1) 3.397 .
H(20b) I(1) 3.385 1_455
H(20b) Cl(6) 3.491 .
H(20b) H(12a) 3.189 1_465
H(20b) H(32) 3.064 .
H(20c) Cl(1) 3.169 .
H(20c) Cl(6) 3.134 .
H(20c) C(12) 3.575 1_465
H(20c) H(12a) 2.886 1_465
H(20c) H(12b) 3.559 1_465
H(21a) Cl(7) 3.209 .
H(21a) Cl(7) 3.441 2_566
H(21a) C(25) 3.469 2_566
H(21a) H(25a) 3.297 2_566
H(21a) H(25b) 3.593 2_566
H(21a) H(25c) 2.979 2_566
H(21b) C(25) 3.288 2_566
H(21b) H(11b) 3.154 1_465
H(21b) H(12a) 2.739 1_465
H(21b) H(25a) 3.031 2_566
H(21b) H(25b) 3.057 2_566
H(21b) H(25c) 3.221 2_566
H(21b) H(30b) 3.334 1_565
H(21c) Cl(7) 3.301 2_566
H(21c) C(12) 3.594 1_465
H(21c) C(25) 3.527 2_566
H(21c) H(12a) 2.608 1_465
H(21c) H(25b) 3.245 2_566
H(21c) H(25c) 3.111 2_566
H(22a) Cl(1) 3.276 .
H(22a) Cl(9) 3.436 2_666
H(22a) H(30b) 3.304 1_565
H(22b) Cl(8) 3.450 2_666
H(22c) Cl(8) 3.136 2_666
H(22c) H(26a) 3.548 2_656
H(22c) H(26c) 3.405 2_656
H(24a) Cl(9) 3.589 .
H(24a) C(5) 3.343 2_656
H(24a) C(6) 3.304 2_656
H(24a) C(7) 3.153 2_656
H(24a) C(8) 2.958 2_656
H(24a) C(9) 2.933 2_656
H(24a) C(10) 3.140 2_656
H(24a) H(30c) 3.034 2_656
H(24b) C(16) 3.018 2_656
H(24b) C(17) 2.929 2_656
H(24b) C(18) 3.328 2_656
H(24b) C(23) 3.548 2_656
H(24b) C(24) 3.586 2_656
H(24b) C(26) 3.535 2_656
H(24b) H(17) 3.177 2_656
H(24b) H(24b) 2.862 2_656
H(24b) H(26c) 2.751 2_656
H(24b) H(30c) 3.361 2_656
H(24c) Cl(9) 2.938 .
H(24c) H(26c) 3.358 2_656
H(24c) H(30c) 3.363 2_656
H(25a) Cl(7) 3.188 2_566
H(25a) C(21) 3.515 2_566
H(25a) H(11b) 3.498 2_656
H(25a) H(21a) 3.297 2_566
H(25a) H(21b) 3.031 2_566
H(25a) H(29a) 3.092 2_556
H(25a) H(29b) 3.513 2_556
H(25b) C(4) 3.315 2_656
H(25b) C(5) 3.053 2_656
H(25b) C(10) 3.109 2_656
H(25b) C(11) 3.249 2_656
H(25b) C(12) 3.164 2_656
H(25b) C(21) 3.481 2_566
H(25b) H(11b) 2.870 2_656
H(25b) H(12a) 2.815 2_656
H(25b) H(21a) 3.593 2_566
H(25b) H(21b) 3.057 2_566
H(25b) H(21c) 3.245 2_566
H(25b) H(29a) 3.522 2_556
H(25c) Cl(7) 3.258 .
H(25c) Cl(7) 3.502 2_566
H(25c) C(21) 3.287 2_566
H(25c) H(21a) 2.979 2_566
H(25c) H(21b) 3.221 2_566
H(25c) H(21c) 3.111 2_566
H(26a) C(1) 3.017 2_656
H(26a) C(2) 3.041 2_656
H(26a) C(3) 3.001 2_656
H(26a) C(4) 3.001 2_656
H(26a) C(9) 2.957 2_656
H(26a) C(10) 2.982 2_656
H(26a) H(3) 3.533 2_656
H(26a) H(22c) 3.548 2_656
H(26a) H(29a) 3.302 2_556
H(26b) Cl(8) 3.016 1_545
H(26b) C(29) 3.014 2_556
H(26b) H(29a) 2.592 2_556
H(26b) H(29b) 2.808 2_556
H(26b) H(29c) 3.160 2_556
H(26c) Cl(8) 3.061 1_545
H(26c) C(24) 3.476 2_656
H(26c) H(22c) 3.405 2_656
H(26c) H(24b) 2.751 2_656
H(26c) H(24c) 3.358 2_656
H(28a) Cl(4) 3.437 2_557
H(28b) Cl(4) 3.385 2_557
H(28b) Cl(5) 3.363 2_557
H(28b) C(11) 3.013 1_455
H(28b) H(3) 3.188 1_455
H(28b) H(11a) 2.791 1_455
H(28b) H(11b) 2.496 1_455
H(28c) I(1) 3.202 1_455
H(28c) Cl(5) 3.161 2_557
H(28c) H(3) 3.324 1_455
H(29a) C(3) 3.480 1_455
H(29a) C(4) 3.447 1_455
H(29a) C(11) 3.403 1_455
H(29a) C(26) 3.354 2_556
H(29a) H(3) 3.194 1_455
H(29a) H(11b) 2.655 1_455
H(29a) H(25a) 3.092 2_556
H(29a) H(25b) 3.522 2_556
H(29a) H(26a) 3.302 2_556
H(29a) H(26b) 2.592 2_556
H(29b) H(25a) 3.513 2_556
H(29b) H(26b) 2.808 2_556
H(29b) H(29b) 3.347 2_556
H(29c) Cl(8) 3.155 2_566
H(29c) C(34) 3.444 2_566
H(29c) H(3) 3.253 1_455
H(29c) H(26b) 3.160 2_556
H(29c) H(34) 3.055 2_566
H(30a) Cl(8) 3.338 1_545
H(30b) H(11b) 3.104 1_455
H(30b) H(21b) 3.334 1_545
H(30b) H(22a) 3.304 1_545
H(30c) Cl(9) 3.287 2_656
H(30c) C(24) 3.441 2_656
H(30c) H(24a) 3.034 2_656
H(30c) H(24b) 3.361 2_656
H(30c) H(24c) 3.363 2_656
H(31a) Cl(2) 3.359 2_657
H(31a) Cl(4) 3.552 2_557
H(31a) Cl(5) 3.254 2_557
H(31a) H(33) 3.593 2_657
H(31b) I(1) 2.987 1_455
H(31b) Cl(5) 3.430 .
H(31b) Cl(5) 3.234 2_557
H(31b) C(32) 3.470 .
H(31b) H(32) 2.841 .
H(31c) Cl(3) 3.331 2_657
H(31c) Cl(5) 3.188 .
H(31c) Cl(6) 3.456 .
H(31c) C(32) 3.447 .
H(31c) H(32) 3.218 .
H(32) I(1) 2.933 1_455
H(32) C(12) 3.548 1_465
H(32) C(31) 3.471 .
H(32) H(12a) 3.470 1_465
H(32) H(12b) 2.777 1_465
H(32) H(20b) 3.064 .
H(32) H(31b) 2.841 .
H(32) H(31c) 3.218 .
H(33) I(1) 2.802 .
H(33) H(2) 3.395 .
H(33) H(6) 3.125 1_565
H(33) H(31a) 3.593 2_657
H(34) I(1) 2.811 2_666
H(34) H(29c) 3.055 2_566

loop_
_geom_torsion_atom_site_label_1
_geom_torsion_atom_site_label_2
_geom_torsion_atom_site_label_3
_geom_torsion_atom_site_label_4
_geom_torsion
C(1) P(2) C(8) C(7) 163.2(14)
C(1) P(2) C(8) C(9) 0.0(3)
C(8) P(2) C(1) C(2) -162.5(13)
C(8) P(2) C(1) C(9) -0.0(3)
C(1) P(2) C(13) C(14) -39.5(5)
C(1) P(2) C(13) C(18) 119.4(5)
C(13) P(2) C(1) C(2) 86.8(13)
C(13) P(2) C(1) C(9) -110.6(4)
C(31) P(2) C(1) C(2) -55.4(13)
C(31) P(2) C(1) C(9) 107.1(4)
C(8) P(2) C(13) C(14) -124.2(5)
C(8) P(2) C(13) C(18) 34.8(6)
C(13) P(2) C(8) C(7) -87.1(13)
C(13) P(2) C(8) C(9) 109.7(4)
C(31) P(2) C(8) C(7) 54.1(14)
C(31) P(2) C(8) C(9) -109.0(4)
C(31) P(2) C(13) C(14) 99.0(6)
C(31) P(2) C(13) C(18) -102.1(5)
P(2) C(1) C(2) C(3) 163.0(10)
P(2) C(1) C(9) C(8) 0.0(5)
P(2) C(1) C(9) C(10) -171.9(6)
C(2) C(1) C(9) C(8) 172.2(6)
C(2) C(1) C(9) C(10) 0.2(7)
C(9) C(1) C(2) C(3) 2.7(9)
C(1) C(2) C(3) C(4) -2.9(9)
C(2) C(3) C(4) C(10) 0.1(7)
C(2) C(3) C(4) C(11) -176.5(7)
C(3) C(4) C(10) C(5) -172.9(5)
C(3) C(4) C(10) C(9) 2.7(9)
C(3) C(4) C(11) C(12) 170.5(7)
C(10) C(4) C(11) C(12) -6.4(7)
C(11) C(4) C(10) C(5) 4.7(7)
C(11) C(4) C(10) C(9) -179.6(6)
C(6) C(5) C(10) C(4) 174.8(6)
C(6) C(5) C(10) C(9) -0.8(9)
C(10) C(5) C(6) C(7) -0.8(9)
C(6) C(5) C(12) C(11) -177.5(8)
C(12) C(5) C(6) C(7) 172.8(8)
C(10) C(5) C(12) C(11) -3.5(7)
C(12) C(5) C(10) C(4) -0.8(8)
C(12) C(5) C(10) C(9) -176.4(6)
C(5) C(6) C(7) C(8) 2.0(10)
C(6) C(7) C(8) P(2) -162.4(10)
C(6) C(7) C(8) C(9) -1.5(9)
P(2) C(8) C(9) C(1) -0.0(5)
P(2) C(8) C(9) C(10) 172.0(6)
C(7) C(8) C(9) C(1) -172.0(6)
C(7) C(8) C(9) C(10) -0.0(9)
C(1) C(9) C(10) C(4) -3.1(10)
C(1) C(9) C(10) C(5) 172.4(6)
C(8) C(9) C(10) C(4) -174.2(6)
C(8) C(9) C(10) C(5) 1.3(10)
C(4) C(11) C(12) C(5) 6.0(7)
P(2) C(13) C(14) C(15) 146.0(5)
P(2) C(13) C(14) C(19) -40.9(8)
P(2) C(13) C(18) C(17) -145.7(4)
P(2) C(13) C(18) C(27) 40.1(7)
C(14) C(13) C(18) C(17) 13.6(8)
C(14) C(13) C(18) C(27) -160.6(5)
C(18) C(13) C(14) C(15) -13.0(8)
C(18) C(13) C(14) C(19) 160.1(6)
C(13) C(14) C(15) C(16) 1.8(9)
C(13) C(14) C(19) C(20) 0.9(9)
C(13) C(14) C(19) C(21) -115.6(7)
C(13) C(14) C(19) C(22) 127.8(6)
C(15) C(14) C(19) C(20) 174.2(6)
C(15) C(14) C(19) C(21) 57.7(7)
C(15) C(14) C(19) C(22) -58.9(7)
C(19) C(14) C(15) C(16) -172.0(5)
C(14) C(15) C(16) C(17) 8.8(9)
C(14) C(15) C(16) C(23) -174.7(5)
C(15) C(16) C(17) C(18) -8.1(8)
C(15) C(16) C(23) C(24) 48.0(7)
C(15) C(16) C(23) C(25) -71.2(9)
C(15) C(16) C(23) C(26) 168.0(6)
C(17) C(16) C(23) C(24) -135.7(6)
C(17) C(16) C(23) C(25) 105.0(8)
C(17) C(16) C(23) C(26) -15.7(8)
C(23) C(16) C(17) C(18) 175.5(5)
C(16) C(17) C(18) C(13) -2.9(8)
C(16) C(17) C(18) C(27) 172.0(5)
C(13) C(18) C(27) C(28) 0.5(8)
C(13) C(18) C(27) C(29) 115.9(6)
C(13) C(18) C(27) C(30) -124.6(6)
C(17) C(18) C(27) C(28) -173.9(4)
C(17) C(18) C(27) C(29) -58.5(6)
C(17) C(18) C(27) C(30) 61.0(7)
